data_7064394
loop_
_publ_author_name
'Shepelenko, Konstantin E.'
'Gnatiuk, Irina G.'
'Kolotova, Uliana A.'
'Minyaev, Mikhayl E.'
'Chernyshev, Victor M.'

_publ_section_title
;
 Sustainable ruthenium-catalyzed C--H alkylation of 2-(hetero)aryl
 benzimidazoles with maleimides
;
_journal_issue 20
_journal_name_full 'New Journal of Chemistry'
_journal_page_first 8550
_journal_page_last 8554
_journal_paper_doi 10.1039/D6NJ00299D
_journal_volume 50
_journal_year 2026
_chemical_formula_moiety 'C22 H17 N3 O2 S'
_chemical_formula_sum 'C22 H17 N3 O2 S'
_chemical_formula_weight 387.44
_space_group_crystal_system monoclinic
_space_group_IT_number 9
_space_group_name_Hall 'C -2yc'
_space_group_name_H-M_alt 'C 1 c 1'
_atom_sites_solution_hydrogens geom
_atom_sites_solution_primary dual
_atom_sites_solution_secondary difmap
_audit_creation_date 2025-05-22
_audit_creation_method
;
Olex2 1.5-ac6-020
(compiled 2024.02.14 svn.r2f8d729c for Rigaku Oxford Diffraction, GUI svn.r6966)
;
_audit_update_record
;
2025-10-12 deposited with the CCDC.	2026-04-29 downloaded from the CCDC.
;
_cell_angle_alpha 90
_cell_angle_beta 103.1472(4)
_cell_angle_gamma 90
_cell_formula_units_Z 4
_cell_length_a 12.77135(6)
_cell_length_b 14.83370(7)
_cell_length_c 9.99137(5)
_cell_measurement_reflns_used 26298
_cell_measurement_temperature 100.0(3)
_cell_measurement_theta_max 79.5220
_cell_measurement_theta_min 4.6170
_cell_volume 1843.216(16)
_computing_cell_refinement 'CrysAlisPro 1.171.44.111a (Rigaku OD, 2025)'
_computing_data_collection 'CrysAlisPro system (CCD 44.106a 64-bit (release 18-04-2025))'
_computing_data_reduction 'CrysAlisPro 1.171.44.111a (Rigaku OD, 2025)'
_computing_molecular_graphics 'Olex2 1.5-ac6-020 (Dolomanov et al., 2009)'
_computing_publication_material 'Olex2 1.5-ac6-020 (Dolomanov et al., 2009)'
_computing_structure_refinement 'XL  (Sheldrick, 2008)'
_computing_structure_solution 'SHELXT 2014/5 (Sheldrick, Acta Cryst., 2015, A71, 3-8)'
_diffrn_ambient_environment N~2~
_diffrn_ambient_temperature 100.0(3)
_diffrn_detector 'Hybrid Pixel Array Detector'
_diffrn_detector_area_resol_mean 10.0000
_diffrn_detector_type HyPix
_diffrn_measured_fraction_theta_full 1.000
_diffrn_measured_fraction_theta_max 0.998
_diffrn_measurement_details
;
List of Runs (angles in degrees, time in seconds):

  # Type    Start    End  Width  t~exp~   \w     \q     \k     \f   Frames
#--------------------------------------------------------------------------
  1  \w     55.00 122.00   0.50    0.10    --   46.59-165.00  82.00  134
  2  \w     43.00 111.00   0.50    0.30    --  113.25-125.00  90.00  136
  3  \w     55.00 139.00   0.50    0.30    --  113.25-165.00  82.00  168
  4  \w     59.00  85.00   0.50    0.30    --  113.25-125.00  30.00   52
  5  \w     44.00  77.00   0.50    0.30    --  113.25-125.00 -30.00   66
  6  \w     84.00 111.00   0.50    0.30    --  113.25-125.00 -30.00   54
  7  \w     41.00 106.00   0.50    0.30    --  113.25 -95.00 -90.00  130
  8  \w     44.00 109.00   0.50    0.30    --  113.25-116.00-129.00  130
  9  \w     42.00 107.00   0.50    0.30    --  113.25-103.00-134.89  130
 10  \w     41.00 106.00   0.50    0.30    --  113.25 -95.00-120.00  130
 11  \w     41.00 106.00   0.50    0.30    --  113.25 -95.00 -90.00  130
 12  \w     28.00  88.00   0.50    0.10    --   46.59-116.00-129.00  120
 13  \w     46.00  82.00   0.50    0.30    --  113.25 -95.00 150.00   72
 14  \w     41.00  86.00   0.50    0.30    --  113.25 -95.00 -30.00   90
 15  \w    109.00 135.00   0.50    0.30    --  113.25 -87.00-107.50   52
 16  \w     69.00 102.00   0.50    0.30    --  113.25 -77.00 -30.00   66
 17  \w     45.00  70.00   0.50    0.30    --  113.25 -61.00 -60.00   50
 18  \w     48.00 101.00   0.50    0.30    --  113.25 -77.00 -90.00  106
 19  \w     54.00  97.00   0.50    0.30    --  113.25 -77.00-150.00   86
 20  \w     48.00  73.00   0.50    0.30    --  113.25 -77.00-120.00   50
 21  \w    -29.00  27.00   0.50    0.10    --   46.59 -19.00-150.00  112
 22  \w    -29.00  27.00   0.50    0.10    --   46.59 -19.00 120.00  112
 23  \w     41.00  71.00   0.50    0.30    --  113.25 -61.00  90.00   60
 24  \w     41.00  71.00   0.50    0.30    --  113.25 -61.00 -90.00   60
 25  \w    100.00 126.00   0.50    0.30    --  113.25  15.00 -90.00   52
 26  \w    100.00 131.00   0.50    0.30    --  113.25  61.00-150.00   62
 27  \w    138.00 177.00   0.50    0.30    --  113.25  61.00-150.00   78
 28  \w     95.00 142.00   0.50    0.30    --  113.25  77.00 -90.00   94
 29  \w     99.00 174.00   0.50    0.30    --  113.25  45.00   0.00  150
 30  \w    147.00 178.00   0.50    0.30    --  113.25  30.00  60.00   62
 31  \w     99.00 178.00   0.50    0.30    --  113.25  30.00  60.00  158
 32  \w    105.00 131.00   0.50    0.30    --  113.25  30.00 120.00   52
 33  \w    146.00 178.00   0.50    0.30    --  113.25  30.00 120.00   64
 34  \w    138.00 178.00   0.50    0.30    --  113.25  15.00 -90.00   80
 35  \w     96.00 178.00   0.50    0.30    --  113.25  15.00-120.00  164
 36  \w    101.00 178.00   0.50    0.30    --  113.25 116.00 -42.00  154
 37  \w     69.00 119.00   0.50    0.10    --   46.59 165.00 106.00  100
 38  \w     69.00 155.00   0.50    0.30    --  113.25 165.00 106.00  172
 39  \w     95.00 178.00   0.50    0.30    --  113.25 125.00 150.00  166
 40  \w     95.00 178.00   0.50    0.30    --  113.25 125.00 150.00  166
 41  \w    -27.00  29.00   0.50    0.10    --  -46.59  19.00  90.00  112
 42  \w    -83.00  -6.00   0.50    0.10    --  -46.59 116.00 -42.00  154
 43  \w    -83.00 -23.00   0.50    0.30    --  -91.75 116.00 -42.00  120
 44  \w   -113.00 -33.00   0.50    0.30    --  -91.75 165.00 106.00  160
 45  \w    -27.00  29.00   0.50    0.10    --  -46.59  19.00 120.00  112
 46  \w   -118.00 -47.00   0.50    0.10    --  -46.59-165.00  82.00  142
 47  \w   -161.00 -79.00   0.50    0.30    --  -91.75-116.00-129.00  164
 48  \w     94.00 120.00   0.50    0.30    --  113.25  12.00-171.00   52
 49  \w     24.00 108.00   0.50    0.10    --   46.46  77.00 -30.00  168
 50  \w     92.00 118.00   0.50    0.10    --   46.46  77.00 -60.00   52
 51  \w     30.00  57.00   0.50    0.10    --   46.46  57.00 -90.00   54
 52  \w     39.00  67.00   0.50    0.10    --   46.46  19.00 -90.00   56
 53  \w     23.00  55.00   0.50    0.10    --   46.46  77.00 -90.00   64
 54  \w     25.00  52.00   0.50    0.10    --   46.46  77.00-150.00   54
 55  \w     30.00  60.00   0.50    0.10    --   46.46  57.00-150.00   60
 56  \w     24.00  56.00   0.50    0.10    --   46.46  77.00 -60.00   64
 57  \w     34.00  80.00   0.50    0.10    --   46.46  38.00-150.00   92
 58  \w    -98.00 -72.00   0.50    0.30    --  -91.75 -66.00 -85.90   52
 59  \w    -94.00 -68.00   0.50    0.30    --  -91.75 -76.00-112.64   52
 60  \w    -93.00 -68.00   0.50    0.30    --  -91.75 -77.00 -60.00   50
 61  \w    -98.00 -72.00   0.50    0.30    --  -91.75 -66.00 -62.24   52
 62  \w   -100.00 -74.00   0.50    0.30    --  -91.75 -71.00 -84.27   52
 63  \w    -96.00 -70.00   0.50    0.30    --  -91.75 -74.00-169.48   52
 64  \w    -98.00 -72.00   0.50    0.30    --  -91.75 -72.00 -47.54   52
 65  \w   -100.00 -74.00   0.50    0.30    --  -91.75 -61.00 -60.00   52
 66  \w    -94.00 -68.00   0.50    0.30    --  -91.75 -77.00-101.29   52
 67  \w    -99.00 -73.00   0.50    0.30    --  -91.75 -65.00-177.37   52
 68  \w    -95.00 -69.00   0.50    0.30    --  -91.75 -77.00-150.00   52
 69  \w    -96.00 -70.00   0.50    0.30    --  -91.75 -77.00   0.00   52
 70  \w    -96.00 -70.00   0.50    0.30    --  -91.75 -74.00 -22.82   52
 71  \w   -152.00-126.00   0.50    0.30    --  -91.75 -77.00 -60.00   52
 72  \w   -136.00-110.00   0.50    0.30    --  -91.75 -77.00  -9.67   52
 73  \w    -94.00 -68.00   0.50    0.30    --  -91.75 -77.00 -30.00   52
 74  \w    -94.00 -68.00   0.50    0.30    --  -91.75 -77.00 -90.00   52
 75  \w    -94.00 -68.00   0.50    0.30    --  -91.75 -77.00-140.90   52
 76  \w    -98.00 -72.00   0.50    0.30    --  -91.75 -66.00  -6.91   52
 77  \w    -98.00 -72.00   0.50    0.30    --  -91.75 -66.00-151.41   52
 78  \w    -97.00 -71.00   0.50    0.30    --  -91.75 -74.00-149.62   52
 79  \w    -98.00 -73.00   0.50    0.30    --  -91.75 -64.00 -91.82   50
 80  \w    -94.00 -68.00   0.50    0.30    --  -91.75 -77.00-120.00   52
 81  \w    -94.00 -69.00   0.50    0.30    --  -91.75 -74.00-133.43   50
 82  \w    -99.00 -73.00   0.50    0.30    --  -91.75 -64.00 -56.83   52
 83  \w   -103.00 -77.00   0.50    0.30    --  -91.75 -51.00 -70.50   52
 84  \w   -101.00 -76.00   0.50    0.30    --  -91.75 -51.00-118.76   50
 85  \w    -93.00 -68.00   0.50    0.30    --  -91.75 -77.00  -9.67   50
 86  \w    -95.00 -69.00   0.50    0.30    --  -91.75 -74.00-176.23   52
 87  \w   -101.00 -76.00   0.50    0.30    --  -91.75 -56.00  -9.89   50
 88  \w    -95.00 -69.00   0.50    0.30    --  -91.75 -73.00-113.22   52
 89  \w     45.00  71.00   0.50    0.30    --  113.25 -95.00   0.00   52
 90  \w     99.00 125.00   0.50    0.30    --  113.25 -83.00-103.34   52
 91  \w     91.00 119.00   0.50    0.30    --  113.25  77.00-150.00   56
 92  \w     90.00 119.00   0.50    0.30    --  113.25  77.00   0.00   58
 93  \w    148.00 176.00   0.50    0.30    --  113.25  77.00 -90.00   56
 94  \w     90.00 116.00   0.50    0.30    --  113.25  77.00 -90.00   52
 95  \w     98.00 124.00   0.50    0.30    --  113.25  61.00-120.00   52
 96  \w    139.00 172.00   0.50    0.30    --  113.25  61.00  60.00   66
 97  \w    147.00 173.00   0.50    0.30    --  113.25  61.00  90.00   52
 98  \w    103.00 129.00   0.50    0.30    --  113.25  61.00  90.00   52
 99  \w    106.00 132.00   0.50    0.30    --  113.25  61.00  60.00   52
100  \w     41.00  82.00   0.50    0.30    --  113.25 -77.00-180.00   82
101  \w    149.00 178.00   0.50    0.30    --  113.25  61.00 150.00   58
102  \w     98.00 131.00   0.50    0.30    --  113.25 125.00  60.00   66
103  \w     41.00  66.00   0.50    0.30    --  113.25 -61.00 -30.00   50
104  \w    129.00 155.00   0.50    0.30    --  113.25  77.00 -60.00   52
105  \w    147.00 173.00   0.50    0.30    --  113.25  45.00  90.00   52
106  \w    102.00 128.00   0.50    0.30    --  113.25  45.00  90.00   52
107  \w     96.00 125.00   0.50    0.30    --  113.25  61.00 -30.00   58
108  \w     50.00  76.00   0.50    0.30    --  113.25 -77.00 -30.00   52
109  \w    139.00 173.00   0.50    0.30    --  113.25  77.00-180.00   68
110  \w     63.00  92.00   0.50    0.30    --  113.25 -95.00  90.00   58
111  \w     90.00 116.00   0.50    0.30    --  113.25  77.00 -60.00   52
112  \w     60.00  86.00   0.50    0.30    --  113.25-125.00 -90.00   52
113  \w     97.00 123.00   0.50    0.30    --  113.25  77.00-180.00   52
114  \w     90.00 116.00   0.50    0.30    --  113.25  77.00 -30.00   52
115  \w    152.00 178.00   0.50    0.30    --  113.25  77.00-120.00   52
116  \w    139.00 177.00   0.50    0.30    --  113.25  61.00  30.00   76
117  \w    135.00 161.00   0.50    0.30    --  113.25  61.00 -90.00   52
118  \w    151.00 177.00   0.50    0.30    --  113.25  15.00   0.00   52
119  \w     96.00 122.00   0.50    0.30    --  113.25  61.00-150.00   52
120  \w    121.00 147.00   0.50    0.30    --  113.25  30.00   0.00   52
121  \w    112.00 137.00   0.50    0.30    --  113.25  30.00 -30.00   50
122  \w     97.00 125.00   0.50    0.30    --  113.25  61.00 -90.00   56
123  \w    146.00 172.00   0.50    0.30    --  113.25 125.00-180.00   52
124  \w    121.00 147.00   0.50    0.30    --  113.25 125.00 -90.00   52
125  \w     90.00 134.00   0.50    0.30    --  113.25  77.00-120.00   88
126  \w    129.00 155.00   0.50    0.30    --  113.25  30.00-120.00   52
127  \w    120.00 146.00   0.50    0.30    --  113.25  30.00-180.00   52
128  \w    145.00 171.00   0.50    0.30    --  113.25  77.00 120.00   52
129  \w    105.00 155.00   0.50    0.30    --  113.25  45.00  30.00  100
130  \w    100.00 136.00   0.50    0.30    --  113.25  45.00 -30.00   72
131  \w     96.00 122.00   0.50    0.30    --  113.25  77.00 120.00   52
132  \w    107.00 133.00   0.50    0.30    --  113.25  45.00-150.00   52
133  \w     48.00  74.00   0.50    0.30    --  113.25-125.00  30.00   52
134  \w     81.00 107.00   0.50    0.30    --  113.25-125.00 -60.00   52
135  \w     45.00  73.00   0.50    0.30    --  113.25-125.00-150.00   56
136  \w    100.00 136.00   0.50    0.30    --  113.25  61.00 -60.00   72
;
_diffrn_measurement_device 'four-circle diffractometer'
_diffrn_measurement_device_type 'XtaLAB Synergy, Dualflex, HyPix'
_diffrn_measurement_method '\w scans'
_diffrn_orient_matrix_type 'CrysAlisPro convention (1999,Acta A55,543-557)'
_diffrn_orient_matrix_UB_11 -0.1211309000
_diffrn_orient_matrix_UB_12 -0.0073170000
_diffrn_orient_matrix_UB_13 -0.0049422000
_diffrn_orient_matrix_UB_21 -0.0047124000
_diffrn_orient_matrix_UB_22 0.1023649000
_diffrn_orient_matrix_UB_23 0.0239068000
_diffrn_orient_matrix_UB_31 -0.0254453000
_diffrn_orient_matrix_UB_32 0.0159139000
_diffrn_orient_matrix_UB_33 -0.1564738000
_diffrn_radiation_monochromator mirror
_diffrn_radiation_probe x-ray
_diffrn_radiation_type 'Cu K\a'
_diffrn_radiation_wavelength 1.54184
_diffrn_reflns_av_R_equivalents 0.0322
_diffrn_reflns_av_unetI/netI 0.0192
_diffrn_reflns_Laue_measured_fraction_full 1.000
_diffrn_reflns_Laue_measured_fraction_max 0.998
_diffrn_reflns_limit_h_max 16
_diffrn_reflns_limit_h_min -16
_diffrn_reflns_limit_k_max 18
_diffrn_reflns_limit_k_min -18
_diffrn_reflns_limit_l_max 11
_diffrn_reflns_limit_l_min -12
_diffrn_reflns_number 30432
_diffrn_reflns_point_group_measured_fraction_full 0.976
_diffrn_reflns_point_group_measured_fraction_max 0.957
_diffrn_reflns_theta_full 67.684
_diffrn_reflns_theta_max 79.848
_diffrn_reflns_theta_min 4.640
_diffrn_source 'micro-focus sealed X-ray tube'
_diffrn_source_type 'PhotonJet (Cu) X-ray Source'
_exptl_absorpt_coefficient_mu 1.755
_exptl_absorpt_correction_T_max 1.000
_exptl_absorpt_correction_T_min 0.386
_exptl_absorpt_correction_type gaussian
_exptl_absorpt_process_details
;
CrysAlisPro 1.171.44.111a (Rigaku Oxford Diffraction, 2025)
Numerical absorption correction based on gaussian integration over
a multifaceted crystal model
Empirical absorption correction using spherical harmonics,
implemented in SCALE3 ABSPACK scaling algorithm.
;
_exptl_crystal_colour colourless
_exptl_crystal_colour_primary colourless
_exptl_crystal_density_diffrn 1.396
_exptl_crystal_density_method 'not measured'
_exptl_crystal_description pyramid
_exptl_crystal_F_000 808
_exptl_crystal_size_max 0.616
_exptl_crystal_size_mid 0.254
_exptl_crystal_size_min 0.166
_refine_diff_density_max 0.207
_refine_diff_density_min -0.147
_refine_diff_density_rms 0.033
_refine_ls_abs_structure_details
;
 Flack x determined using 1823 quotients [(I+)-(I-)]/[(I+)+(I-)]
 (Parsons, Flack and Wagner, Acta Cryst. B69 (2013) 249-259).
;
_refine_ls_abs_structure_Flack -0.001(6)
_refine_ls_extinction_coef 0.00233(19)
_refine_ls_extinction_expression Fc^*^=kFc[1+0.001xFc^2^\l^3^/sin(2\q)]^-1/4^
_refine_ls_extinction_method 'SHELXL 2018/3 (Sheldrick, Acta Cryst., 2015, C71, 3-8)'
_refine_ls_goodness_of_fit_ref 1.037
_refine_ls_hydrogen_treatment refxyz
_refine_ls_matrix_type full
_refine_ls_number_parameters 269
_refine_ls_number_reflns 3862
_refine_ls_number_restraints 2
_refine_ls_restrained_S_all 1.037
_refine_ls_R_factor_all 0.0234
_refine_ls_R_factor_gt 0.0233
_refine_ls_shift/su_max 0.000
_refine_ls_shift/su_mean 0.000
_refine_ls_structure_factor_coef Fsqd
_refine_ls_weighting_details 'w=1/[\s^2^(Fo^2^)+(0.0373P)^2^+0.6919P] where P=(Fo^2^+2Fc^2^)/3'
_refine_ls_weighting_scheme calc
_refine_ls_wR_factor_gt 0.0606
_refine_ls_wR_factor_ref 0.0606
_reflns_Friedel_coverage 0.915
_reflns_Friedel_fraction_full 0.952
_reflns_Friedel_fraction_max 0.917
_reflns_number_gt 3855
_reflns_number_total 3862
_reflns_threshold_expression 'I > 2\s(I)'
_cod_data_source_file d6nj00299d2.cif
_cod_data_source_block RuSk-15-32
_cod_depositor_comments 'Adding full bibliography for 7064394--7064395.cif.'
_cod_original_cell_volume 1843.215(16)
_cod_database_code 7064394
_shelx_shelxl_version_number 2018/3
_chemical_oxdiff_formula 'C22 H17 N3 O2 S'
_chemical_oxdiff_usercomment RuSk-15-32
_shelx_space_group_comment
;
The symmetry employed for this shelxl refinement is uniquely defined
by the following loop, which should always be used as a source of
symmetry information in preference to the above space-group names.
They are only intended as comments.
;
_shelx_estimated_absorpt_t_max 0.759
_shelx_estimated_absorpt_t_min 0.411
_diffrn_oxdiff_digest_od_ed
;

;
_olex2_refinement_description
;
1. Fixed Uiso
 At 1.2 times of:
  All C(H) groups, All C(H,H) groups
 At 1.5 times of:
  All C(H,H,H) groups
2.a Ternary CH refined with riding coordinates and stretchable bonds:
 C3(H3)
2.b Secondary CH2 refined with riding coordinates and stretchable bonds:
 C2(H2A,H2B)
2.c Aromatic/amide H refined with riding coordinates and stretchable bonds:
 C6(H6), C7(H7), C8(H8), C9(H9), C10(H10), C13(H13), C14(H14), C17(H17),
 C18(H18), C19(H19), C20(H20)
2.d Idealised Me refined as rotating group with stretchable bonds:
 C22(H22A,H22B,H22C)
;
_olex2_submission_special_instructions 'No special instructions were received'
_oxdiff_exptl_absorpt_empirical_details
;
Empirical correction (ABSPACK) includes:
- Absorption correction using spherical harmonics
- Frame scaling
;
_oxdiff_exptl_absorpt_empirical_full_max 1.317
_oxdiff_exptl_absorpt_empirical_full_min 0.849

loop_
_space_group_symop_operation_xyz
'x, y, z'
'x, -y, z+1/2'
'x+1/2, y+1/2, z'
'x+1/2, -y+1/2, z+1/2'

loop_
_atom_site_label
_atom_site_type_symbol
_atom_site_fract_x
_atom_site_fract_y
_atom_site_fract_z
_atom_site_U_iso_or_equiv
_atom_site_adp_type
_atom_site_occupancy
_atom_site_site_symmetry_order
_atom_site_calc_flag
_atom_site_refinement_flags_posn
_atom_site_refinement_flags_adp
_atom_site_refinement_flags_occupancy
_atom_site_disorder_assembly
_atom_site_disorder_group
S1 S 0.82691(4) 0.49220(3) 0.50841(4) 0.02013(12) Uani 1 1 d . . . . .
N1 N 0.40572(11) 0.57488(10) 0.58925(15) 0.0150(3) Uani 1 1 d . . . . .
C1 C 0.46021(14) 0.63772(12) 0.68550(19) 0.0166(3) Uani 1 1 d . . . . .
C2 C 0.56696(13) 0.59813(12) 0.75809(18) 0.0166(3) Uani 1 1 d . . . . .
H2A H 0.57011(15) 0.59122(17) 0.8520(19) 0.020 Uiso 1 1 calc R U . . .
H2B H 0.6236(11) 0.6354(7) 0.7474(3) 0.020 Uiso 1 1 calc R U . . .
C3 C 0.57347(14) 0.50634(11) 0.69019(19) 0.0159(3) Uani 1 1 d . . . . .
H3 H 0.57121(15) 0.4613(13) 0.7575(19) 0.019 Uiso 1 1 calc R U . . .
C4 C 0.46891(15) 0.49943(11) 0.58041(19) 0.0160(3) Uani 1 1 d . . . . .
O1 O 0.42488(11) 0.71095(9) 0.70476(14) 0.0218(3) Uani 1 1 d . . . . .
O2 O 0.44289(10) 0.43742(9) 0.50143(15) 0.0214(3) Uani 1 1 d . . . . .
C5 C 0.31400(13) 0.59924(11) 0.48299(19) 0.0160(3) Uani 1 1 d . . . . .
C6 C 0.22593(15) 0.64049(13) 0.5163(2) 0.0226(4) Uani 1 1 d . . . . .
H6 H 0.22314(17) 0.6489(3) 0.609(3) 0.027 Uiso 1 1 calc R U . . .
C7 C 0.14146(16) 0.66946(14) 0.4106(2) 0.0279(4) Uani 1 1 d . . . . .
H7 H 0.081(2) 0.6986(10) 0.4325(8) 0.034 Uiso 1 1 calc R U . . .
C8 C 0.14433(16) 0.65653(13) 0.2744(2) 0.0274(4) Uani 1 1 d . . . . .
H8 H 0.0851(18) 0.6772(6) 0.202(2) 0.033 Uiso 1 1 calc R U . . .
C9 C 0.23236(16) 0.61386(14) 0.2422(2) 0.0247(4) Uani 1 1 d . . . . .
H9 H 0.23411(17) 0.6034(4) 0.145(3) 0.030 Uiso 1 1 calc R U . . .
C10 C 0.31782(14) 0.58596(13) 0.3463(2) 0.0202(4) Uani 1 1 d . . . . .
H10 H 0.3812(17) 0.5568(8) 0.3234(6) 0.024 Uiso 1 1 calc R U . . .
C11 C 0.71859(13) 0.54407(12) 0.55402(18) 0.0153(3) Uani 1 1 d . . . . .
C12 C 0.67047(14) 0.48685(12) 0.63160(19) 0.0155(3) Uani 1 1 d . . . . .
C13 C 0.72301(15) 0.40183(12) 0.6520(2) 0.0196(4) Uani 1 1 d . . . . .
H13 H 0.6997(7) 0.3522(14) 0.7050(15) 0.023 Uiso 1 1 calc R U . . .
C14 C 0.80819(16) 0.39482(13) 0.5920(2) 0.0229(4) Uani 1 1 d . . . . .
H14 H 0.8521(13) 0.3421(16) 0.5960(2) 0.027 Uiso 1 1 calc R U . . .
C15 C 0.67876(13) 0.63159(12) 0.49782(18) 0.0146(3) Uani 1 1 d . . . . .
N2 N 0.74057(12) 0.70297(10) 0.47202(15) 0.0159(3) Uani 1 1 d . . . . .
N3 N 0.57460(12) 0.64920(10) 0.46475(16) 0.0157(3) Uani 1 1 d . . . . .
C16 C 0.66966(14) 0.77083(11) 0.41785(18) 0.0160(3) Uani 1 1 d . . . . .
C17 C 0.68693(16) 0.85837(12) 0.3750(2) 0.0198(4) Uani 1 1 d . . . . .
H17 H 0.7578(19) 0.8808(6) 0.3764(2) 0.024 Uiso 1 1 calc R U . . .
C18 C 0.59600(17) 0.91079(12) 0.3306(2) 0.0218(4) Uani 1 1 d . . . . .
H18 H 0.6039(3) 0.9710(19) 0.3006(9) 0.026 Uiso 1 1 calc R U . . .
C19 C 0.49214(16) 0.87797(13) 0.3284(2) 0.0212(4) Uani 1 1 d . . . . .
H19 H 0.4278(17) 0.9189(11) 0.2952(9) 0.025 Uiso 1 1 calc R U . . .
C20 C 0.47573(14) 0.79108(12) 0.37037(19) 0.0183(4) Uani 1 1 d . . . . .
H20 H 0.407(2) 0.7694(6) 0.3685(2) 0.022 Uiso 1 1 calc R U . . .
C21 C 0.56676(14) 0.73702(11) 0.41574(18) 0.0154(3) Uani 1 1 d . . . . .
C22 C 0.85733(14) 0.70993(14) 0.4919(2) 0.0230(4) Uani 1 1 d . . . . .
H22A H 0.8790(4) 0.7707(11) 0.5127(18) 0.034 Uiso 1 1 calc R U . . .
H22B H 0.8777(4) 0.6918(12) 0.4100(16) 0.034 Uiso 1 1 calc R U . . .
H22C H 0.8913(6) 0.6718(11) 0.5658(18) 0.034 Uiso 1 1 calc R U . . .

loop_
_atom_site_aniso_label
_atom_site_aniso_U_11
_atom_site_aniso_U_22
_atom_site_aniso_U_33
_atom_site_aniso_U_23
_atom_site_aniso_U_13
_atom_site_aniso_U_12
S1 0.01796(19) 0.0206(2) 0.0227(2) -0.00050(17) 0.00630(15) 0.00474(16)
N1 0.0159(6) 0.0153(6) 0.0138(7) 0.0014(5) 0.0034(5) 0.0000(5)
C1 0.0194(8) 0.0173(8) 0.0140(8) 0.0011(6) 0.0059(6) -0.0001(6)
C2 0.0186(8) 0.0166(8) 0.0139(9) -0.0002(6) 0.0026(6) 0.0009(6)
C3 0.0177(8) 0.0157(8) 0.0139(9) 0.0032(6) 0.0025(7) 0.0006(6)
C4 0.0169(8) 0.0146(8) 0.0172(9) 0.0032(6) 0.0058(7) -0.0012(6)
O1 0.0236(6) 0.0177(6) 0.0230(7) -0.0031(5) 0.0033(5) 0.0054(5)
O2 0.0198(6) 0.0170(6) 0.0265(7) -0.0051(5) 0.0031(5) -0.0007(5)
C5 0.0157(8) 0.0147(7) 0.0166(9) 0.0031(6) 0.0020(6) -0.0015(6)
C6 0.0199(9) 0.0244(9) 0.0238(10) 0.0010(7) 0.0056(7) 0.0011(7)
C7 0.0195(9) 0.0242(10) 0.0384(12) 0.0022(8) 0.0030(8) 0.0041(7)
C8 0.0230(9) 0.0217(9) 0.0319(11) 0.0072(8) -0.0052(8) -0.0014(7)
C9 0.0283(9) 0.0246(9) 0.0190(10) 0.0044(7) 0.0008(8) -0.0052(7)
C10 0.0200(8) 0.0228(9) 0.0179(10) 0.0022(7) 0.0043(7) -0.0023(7)
C11 0.0147(7) 0.0156(7) 0.0148(8) -0.0014(6) 0.0019(6) 0.0018(6)
C12 0.0165(8) 0.0145(8) 0.0138(9) -0.0007(6) 0.0001(6) 0.0013(6)
C13 0.0237(9) 0.0163(8) 0.0168(9) 0.0021(6) 0.0005(7) 0.0047(7)
C14 0.0258(9) 0.0194(9) 0.0223(10) 0.0002(7) 0.0027(7) 0.0083(7)
C15 0.0164(7) 0.0143(8) 0.0133(8) -0.0017(6) 0.0034(6) -0.0011(6)
N2 0.0161(7) 0.0167(7) 0.0144(7) 0.0002(5) 0.0026(5) -0.0017(5)
N3 0.0164(7) 0.0142(7) 0.0167(7) 0.0013(5) 0.0044(5) 0.0009(5)
C16 0.0206(8) 0.0150(8) 0.0119(8) -0.0006(6) 0.0029(6) 0.0003(6)
C17 0.0262(9) 0.0172(8) 0.0162(9) 0.0004(6) 0.0055(7) -0.0048(7)
C18 0.0350(10) 0.0124(8) 0.0184(9) 0.0012(6) 0.0069(7) -0.0011(7)
C19 0.0291(9) 0.0184(8) 0.0162(9) 0.0012(7) 0.0057(7) 0.0056(7)
C20 0.0197(8) 0.0183(8) 0.0178(9) 0.0011(6) 0.0062(7) 0.0028(6)
C21 0.0198(8) 0.0140(8) 0.0124(8) -0.0003(6) 0.0040(6) -0.0004(6)
C22 0.0155(8) 0.0261(9) 0.0258(10) 0.0051(7) 0.0018(7) -0.0035(7)

loop_
_atom_type_symbol
_atom_type_description
_atom_type_scat_dispersion_real
_atom_type_scat_dispersion_imag
_atom_type_scat_source
C C 0.0181 0.0091 'International Tables Vol C Tables 4.2.6.8 and 6.1.1.4'
H H 0.0000 0.0000 'International Tables Vol C Tables 4.2.6.8 and 6.1.1.4'
N N 0.0311 0.0180 'International Tables Vol C Tables 4.2.6.8 and 6.1.1.4'
O O 0.0492 0.0322 'International Tables Vol C Tables 4.2.6.8 and 6.1.1.4'
S S 0.3331 0.5567 'International Tables Vol C Tables 4.2.6.8 and 6.1.1.4'

loop_
_exptl_crystal_face_index_h
_exptl_crystal_face_index_k
_exptl_crystal_face_index_l
_exptl_crystal_face_perp_dist
-1 1 0 0.0540
-1 -1 0 0.0384
0 0 1 0.2009
5 1 -1 0.0554
5 -5 -1 0.0972
0 1 0 0.1189
0 0 -1 0.4019

loop_
_geom_angle_atom_site_label_1
_geom_angle_atom_site_label_2
_geom_angle_atom_site_label_3
_geom_angle
_geom_angle_site_symmetry_1
_geom_angle_site_symmetry_3
_geom_angle_publ_flag
C14 S1 C11 92.17(9) . . ?
C1 N1 C5 122.18(14) . . ?
C4 N1 C1 111.85(14) . . ?
C4 N1 C5 122.78(15) . . ?
N1 C1 C2 108.87(14) . . ?
O1 C1 N1 124.11(17) . . ?
O1 C1 C2 127.03(17) . . ?
C1 C2 H2A 110.6 . . ?
C1 C2 H2B 110.6 . . ?
C1 C2 C3 105.49(14) . . ?
H2A C2 H2B 108.8 . . ?
C3 C2 H2A 110.6 . . ?
C3 C2 H2B 110.6 . . ?
C2 C3 H3 107.3 . . ?
C4 C3 C2 104.55(13) . . ?
C4 C3 H3 107.3 . . ?
C12 C3 C2 118.22(14) . . ?
C12 C3 H3 107.3 . . ?
C12 C3 C4 111.62(15) . . ?
N1 C4 C3 108.96(15) . . ?
O2 C4 N1 125.12(17) . . ?
O2 C4 C3 125.88(16) . . ?
C6 C5 N1 120.22(17) . . ?
C6 C5 C10 120.65(17) . . ?
C10 C5 N1 119.00(16) . . ?
C5 C6 H6 120.5 . . ?
C5 C6 C7 119.0(2) . . ?
C7 C6 H6 120.5 . . ?
C6 C7 H7 119.6 . . ?
C8 C7 C6 120.89(19) . . ?
C8 C7 H7 119.6 . . ?
C7 C8 H8 120.2 . . ?
C7 C8 C9 119.63(19) . . ?
C9 C8 H8 120.2 . . ?
C8 C9 H9 119.9 . . ?
C10 C9 C8 120.1(2) . . ?
C10 C9 H9 119.9 . . ?
C5 C10 H10 120.1 . . ?
C9 C10 C5 119.72(18) . . ?
C9 C10 H10 120.1 . . ?
C12 C11 S1 110.97(13) . . ?
C12 C11 C15 126.92(16) . . ?
C15 C11 S1 121.55(13) . . ?
C11 C12 C3 127.32(16) . . ?
C11 C12 C13 111.66(16) . . ?
C13 C12 C3 121.02(16) . . ?
C12 C13 H13 123.1 . . ?
C14 C13 C12 113.81(17) . . ?
C14 C13 H13 123.1 . . ?
S1 C14 H14 124.3 . . ?
C13 C14 S1 111.39(13) . . ?
C13 C14 H14 124.3 . . ?
N2 C15 C11 126.20(15) . . ?
N3 C15 C11 120.99(15) . . ?
N3 C15 N2 112.81(15) . . ?
C15 N2 C16 106.32(14) . . ?
C15 N2 C22 129.63(15) . . ?
C16 N2 C22 124.03(15) . . ?
C15 N3 C21 105.16(14) . . ?
N2 C16 C17 131.42(16) . . ?
N2 C16 C21 105.91(15) . . ?
C17 C16 C21 122.63(16) . . ?
C16 C17 H17 121.9 . . ?
C18 C17 C16 116.10(17) . . ?
C18 C17 H17 121.9 . . ?
C17 C18 H18 119.0 . . ?
C17 C18 C19 121.96(17) . . ?
C19 C18 H18 119.0 . . ?
C18 C19 H19 119.2 . . ?
C20 C19 C18 121.56(17) . . ?
C20 C19 H19 119.2 . . ?
C19 C20 H20 121.3 . . ?
C19 C20 C21 117.32(17) . . ?
C21 C20 H20 121.3 . . ?
N3 C21 C16 109.78(15) . . ?
N3 C21 C20 129.79(16) . . ?
C20 C21 C16 120.42(16) . . ?
N2 C22 H22A 109.5 . . ?
N2 C22 H22B 109.5 . . ?
N2 C22 H22C 109.5 . . ?
H22A C22 H22B 109.5 . . ?
H22A C22 H22C 109.5 . . ?
H22B C22 H22C 109.5 . . ?

loop_
_geom_bond_atom_site_label_1
_geom_bond_atom_site_label_2
_geom_bond_distance
_geom_bond_site_symmetry_2
_geom_bond_publ_flag
S1 C11 1.7321(17) . ?
S1 C14 1.712(2) . ?
N1 C1 1.405(2) . ?
N1 C4 1.394(2) . ?
N1 C5 1.437(2) . ?
C1 C2 1.510(2) . ?
C1 O1 1.208(2) . ?
C2 H2A 0.936(18) . ?
C2 H2B 0.936(19) . ?
C2 C3 1.532(2) . ?
C3 H3 0.95(3) . ?
C3 C4 1.527(2) . ?
C3 C12 1.513(2) . ?
C4 O2 1.208(2) . ?
C5 C6 1.386(3) . ?
C5 C10 1.392(3) . ?
C6 H6 0.95(3) . ?
C6 C7 1.395(3) . ?
C7 H7 0.95(3) . ?
C7 C8 1.383(3) . ?
C8 H8 0.97(3) . ?
C8 C9 1.390(3) . ?
C9 H9 0.99(3) . ?
C9 C10 1.388(3) . ?
C10 H10 0.99(3) . ?
C11 C12 1.384(3) . ?
C11 C15 1.459(2) . ?
C12 C13 1.421(2) . ?
C13 H13 0.99(3) . ?
C13 C14 1.360(3) . ?
C14 H14 0.96(3) . ?
C15 N2 1.380(2) . ?
C15 N3 1.322(2) . ?
N2 C16 1.380(2) . ?
N2 C22 1.463(2) . ?
N3 C21 1.387(2) . ?
C16 C17 1.400(2) . ?
C16 C21 1.402(2) . ?
C17 H17 0.96(3) . ?
C17 C18 1.384(3) . ?
C18 H18 0.96(3) . ?
C18 C19 1.408(3) . ?
C19 H19 1.01(3) . ?
C19 C20 1.386(3) . ?
C20 H20 0.94(3) . ?
C20 C21 1.400(2) . ?
C22 H22A 0.953(17) . ?
C22 H22B 0.953(16) . ?
C22 H22C 0.953(16) . ?

loop_
_geom_torsion_atom_site_label_1
_geom_torsion_atom_site_label_2
_geom_torsion_atom_site_label_3
_geom_torsion_atom_site_label_4
_geom_torsion
_geom_torsion_site_symmetry_1
_geom_torsion_site_symmetry_2
_geom_torsion_site_symmetry_3
_geom_torsion_site_symmetry_4
_geom_torsion_publ_flag
S1 C11 C12 C3 -179.49(15) . . . . ?
S1 C11 C12 C13 -0.1(2) . . . . ?
S1 C11 C15 N2 -37.9(2) . . . . ?
S1 C11 C15 N3 141.44(15) . . . . ?
N1 C1 C2 C3 2.73(19) . . . . ?
N1 C5 C6 C7 175.27(17) . . . . ?
N1 C5 C10 C9 -176.35(16) . . . . ?
C1 N1 C4 C3 5.7(2) . . . . ?
C1 N1 C4 O2 -176.65(17) . . . . ?
C1 N1 C5 C6 -54.7(2) . . . . ?
C1 N1 C5 C10 121.34(18) . . . . ?
C1 C2 C3 C4 0.52(18) . . . . ?
C1 C2 C3 C12 125.34(16) . . . . ?
C2 C3 C4 N1 -3.63(19) . . . . ?
C2 C3 C4 O2 178.71(18) . . . . ?
C2 C3 C12 C11 -43.6(3) . . . . ?
C2 C3 C12 C13 137.09(17) . . . . ?
C3 C12 C13 C14 179.52(17) . . . . ?
C4 N1 C1 C2 -5.3(2) . . . . ?
C4 N1 C1 O1 174.88(18) . . . . ?
C4 N1 C5 C6 147.12(17) . . . . ?
C4 N1 C5 C10 -36.9(2) . . . . ?
C4 C3 C12 C11 77.7(2) . . . . ?
C4 C3 C12 C13 -101.64(19) . . . . ?
O1 C1 C2 C3 -177.48(18) . . . . ?
C5 N1 C1 C2 -165.65(15) . . . . ?
C5 N1 C1 O1 14.5(3) . . . . ?
C5 N1 C4 C3 165.86(15) . . . . ?
C5 N1 C4 O2 -16.5(3) . . . . ?
C5 C6 C7 C8 0.8(3) . . . . ?
C6 C5 C10 C9 -0.3(3) . . . . ?
C6 C7 C8 C9 0.2(3) . . . . ?
C7 C8 C9 C10 -1.2(3) . . . . ?
C8 C9 C10 C5 1.3(3) . . . . ?
C10 C5 C6 C7 -0.7(3) . . . . ?
C11 S1 C14 C13 -0.01(16) . . . . ?
C11 C12 C13 C14 0.1(2) . . . . ?
C11 C15 N2 C16 179.15(17) . . . . ?
C11 C15 N2 C22 0.6(3) . . . . ?
C11 C15 N3 C21 179.95(15) . . . . ?
C12 C3 C4 N1 -132.55(15) . . . . ?
C12 C3 C4 O2 49.8(2) . . . . ?
C12 C11 C15 N2 151.39(18) . . . . ?
C12 C11 C15 N3 -29.2(3) . . . . ?
C12 C13 C14 S1 0.0(2) . . . . ?
C14 S1 C11 C12 0.06(14) . . . . ?
C14 S1 C11 C15 -171.98(15) . . . . ?
C15 C11 C12 C3 -8.0(3) . . . . ?
C15 C11 C12 C13 171.42(17) . . . . ?
C15 N2 C16 C17 178.89(19) . . . . ?
C15 N2 C16 C21 0.99(18) . . . . ?
C15 N3 C21 C16 1.23(19) . . . . ?
C15 N3 C21 C20 -177.84(19) . . . . ?
N2 C15 N3 C21 -0.6(2) . . . . ?
N2 C16 C17 C18 -177.21(19) . . . . ?
N2 C16 C21 N3 -1.40(19) . . . . ?
N2 C16 C21 C20 177.77(17) . . . . ?
N3 C15 N2 C16 -0.3(2) . . . . ?
N3 C15 N2 C22 -178.86(17) . . . . ?
C16 C17 C18 C19 -0.1(3) . . . . ?
C17 C16 C21 N3 -179.52(16) . . . . ?
C17 C16 C21 C20 -0.4(3) . . . . ?
C17 C18 C19 C20 -0.2(3) . . . . ?
C18 C19 C20 C21 0.2(3) . . . . ?
C19 C20 C21 N3 179.03(17) . . . . ?
C19 C20 C21 C16 0.0(3) . . . . ?
C21 C16 C17 C18 0.4(3) . . . . ?
C22 N2 C16 C17 -2.4(3) . . . . ?
C22 N2 C16 C21 179.69(16) . . . . ?

loop_
_exptl_oxdiff_crystal_face_indexfrac_h
_exptl_oxdiff_crystal_face_indexfrac_k
_exptl_oxdiff_crystal_face_indexfrac_l
_exptl_oxdiff_crystal_face_x
_exptl_oxdiff_crystal_face_y
_exptl_oxdiff_crystal_face_z
-1.0005 1.0004 0.0009 0.1139 0.1071 0.0412
-1.0008 -1.0004 0.0010 0.1285 -0.0977 0.0094
0.0011 -0.0009 0.9998 -0.0051 0.0238 -0.1565
5.0059 1.0007 -1.0028 -0.6087 0.0549 0.0455
5.0036 -4.9969 -1.0069 -0.5646 -0.5592 -0.0493
-0.0002 1.0005 0.0002 -0.0073 0.1024 0.0159
0.0000 0.0000 -1.0000 0.0049 -0.0239 0.1565
